data_4504437
loop_
_publ_author_name
'Braverman, Maxwell A.'
'LaDuca, Robert L.'

_publ_section_title
;
 Luminescent Two- and Three-Dimensional Zinc Coordination Polymers
 Containing Isomers of Phenylenediacetate and a Kinked Tethering
 Organodiimine
;
_journal_issue 11
_journal_name_full 'Crystal Growth &amp; Design'
_journal_page_first 2343
_journal_paper_doi 10.1021/cg070599f
_journal_volume 7
_journal_year 2007
_chemical_formula_sum 'C20 H19 N3 O5 Zn'
_chemical_formula_weight 446.75
_chemical_name_systematic
; 
 ? 
;
_space_group_IT_number 14
_symmetry_cell_setting monoclinic
_symmetry_space_group_name_Hall '-P 2yn'
_symmetry_space_group_name_H-M 'P 1 21/n 1'
_atom_sites_solution_hydrogens geom
_atom_sites_solution_primary direct
_atom_sites_solution_secondary difmap
_audit_creation_method SHELXL-97
_cell_angle_alpha 90.00
_cell_angle_beta 90.648(13)
_cell_angle_gamma 90.00
_cell_formula_units_Z 4
_cell_length_a 10.392(8)
_cell_length_b 11.996(9)
_cell_length_c 14.882(11)
_cell_measurement_reflns_used 20889
_cell_measurement_temperature 293(2)
_cell_measurement_theta_max 28.43
_cell_measurement_theta_min 2.18
_cell_volume 1855(2)
_computing_structure_refinement 'SHELXL-97 (Sheldrick, 1997)'
_computing_structure_solution 'SHELXS-97 (Sheldrick, 1990)'
_diffrn_ambient_temperature 293(2)
_diffrn_measured_fraction_theta_full 0.939
_diffrn_measured_fraction_theta_max 0.939
_diffrn_radiation_monochromator graphite
_diffrn_radiation_source 'fine-focus sealed tube'
_diffrn_radiation_type MoK\a
_diffrn_radiation_wavelength 0.71073
_diffrn_reflns_av_R_equivalents 0.0530
_diffrn_reflns_av_sigmaI/netI 0.0487
_diffrn_reflns_limit_h_max 13
_diffrn_reflns_limit_h_min -13
_diffrn_reflns_limit_k_max 15
_diffrn_reflns_limit_k_min -16
_diffrn_reflns_limit_l_max 18
_diffrn_reflns_limit_l_min -18
_diffrn_reflns_number 20889
_diffrn_reflns_theta_full 28.43
_diffrn_reflns_theta_max 28.43
_diffrn_reflns_theta_min 2.18
_exptl_absorpt_coefficient_mu 1.363
_exptl_absorpt_correction_T_max 1
_exptl_absorpt_correction_T_min 0.9023
_exptl_absorpt_correction_type multi-scan
_exptl_absorpt_process_details SADABS
_exptl_crystal_colour colorless
_exptl_crystal_density_diffrn 1.600
_exptl_crystal_density_method 'not measured'
_exptl_crystal_description plate
_exptl_crystal_F_000 920
_exptl_crystal_size_max .35
_exptl_crystal_size_mid .20
_exptl_crystal_size_min .05
_refine_diff_density_max 0.390
_refine_diff_density_min -0.338
_refine_diff_density_rms 0.070
_refine_ls_extinction_method none
_refine_ls_goodness_of_fit_ref 1.028
_refine_ls_hydrogen_treatment mixed
_refine_ls_matrix_type full
_refine_ls_number_parameters 271
_refine_ls_number_reflns 4376
_refine_ls_number_restraints 4
_refine_ls_restrained_S_all 1.028
_refine_ls_R_factor_all 0.0691
_refine_ls_R_factor_gt 0.0408
_refine_ls_shift/su_max 0.000
_refine_ls_shift/su_mean 0.000
_refine_ls_structure_factor_coef Fsqd
_refine_ls_weighting_details 'calc w=1/[\s^2^(Fo^2^)+(0.0405P)^2^+1.0415P] where P=(Fo^2^+2Fc^2^)/3'
_refine_ls_weighting_scheme calc
_refine_ls_wR_factor_gt 0.0836
_refine_ls_wR_factor_ref 0.0933
_reflns_number_gt 3147
_reflns_number_total 4376
_reflns_threshold_expression >2sigma(I)
_cod_data_source_file cg070599f-file002.cif
_cod_data_source_block mono
_cod_original_sg_symbol_H-M p2(1)/n
_cod_database_code 4504437

loop_
_symmetry_equiv_pos_as_xyz
'x, y, z'
'-x+1/2, y+1/2, -z+1/2'
'-x, -y, -z'
'x-1/2, -y-1/2, z-1/2'

loop_
_atom_site_label
_atom_site_type_symbol
_atom_site_fract_x
_atom_site_fract_y
_atom_site_fract_z
_atom_site_U_iso_or_equiv
_atom_site_adp_type
_atom_site_occupancy
_atom_site_symmetry_multiplicity
_atom_site_calc_flag
_atom_site_refinement_flags
Zn1 Zn 0.21377(3) 0.44304(2) 0.21350(2) 0.02605(10) Uani 1 1 d .
O1 O 0.2735(2) 0.3709(2) 0.01391(14) 0.0532(6) Uani 1 1 d .
O1W O 0.8416(2) 0.5164(2) 0.47987(16) 0.0554(6) Uani 1 1 d D
H1WA H 0.882(3) 0.516(3) 0.5288(15) 0.066 Uiso 1 1 d D
H1WB H 0.891(3) 0.501(3) 0.4352(16) 0.066 Uiso 1 1 d D
O2 O 0.33914(18) 0.35320(18) 0.15387(13) 0.0409(5) Uani 1 1 d .
O3 O 1.0196(2) 0.45579(18) 0.35194(14) 0.0461(5) Uani 1 1 d .
O4 O 1.06671(18) 0.35039(16) 0.23727(13) 0.0376(5) Uani 1 1 d .
N1 N 0.6630(2) 0.91967(18) 0.64448(15) 0.0298(5) Uani 1 1 d .
N2 N 0.6149(2) 0.64867(19) 0.47370(15) 0.0319(5) Uani 1 1 d D
H2N H 0.688(2) 0.614(2) 0.4699(19) 0.038 Uiso 1 1 d D
N3 N 0.3368(2) 0.50580(18) 0.30750(14) 0.0270(5) Uani 1 1 d .
C1 C 0.5588(3) 0.9124(2) 0.5914(2) 0.0364(7) Uani 1 1 d .
H1 H 0.4992 0.9701 0.5936 0.044 Uiso 1 1 calc R
C2 C 0.5342(3) 0.8262(2) 0.5343(2) 0.0363(7) Uani 1 1 d .
H2 H 0.4599 0.8258 0.4989 0.044 Uiso 1 1 calc R
C3 C 0.6208(2) 0.7393(2) 0.52952(17) 0.0262(6) Uani 1 1 d .
C4 C 0.7283(3) 0.7458(2) 0.58545(18) 0.0331(6) Uani 1 1 d .
H4 H 0.7892 0.6890 0.5850 0.040 Uiso 1 1 calc R
C5 C 0.7449(3) 0.8344(2) 0.64060(19) 0.0362(7) Uani 1 1 d .
H5 H 0.8174 0.8358 0.6778 0.043 Uiso 1 1 calc R
C6 C 0.4595(3) 0.4718(2) 0.31026(19) 0.0357(7) Uani 1 1 d .
H6 H 0.4837 0.4128 0.2736 0.043 Uiso 1 1 calc R
C7 C 0.5499(3) 0.5194(2) 0.36384(19) 0.0353(7) Uani 1 1 d .
H7 H 0.6340 0.4929 0.3632 0.042 Uiso 1 1 calc R
C8 C 0.5183(2) 0.6073(2) 0.41959(17) 0.0266(6) Uani 1 1 d .
C9 C 0.3913(3) 0.6423(2) 0.41795(19) 0.0332(6) Uani 1 1 d .
H9 H 0.3642 0.7001 0.4548 0.040 Uiso 1 1 calc R
C10 C 0.3073(3) 0.5901(2) 0.36129(18) 0.0322(6) Uani 1 1 d .
H10 H 0.2227 0.6154 0.3601 0.039 Uiso 1 1 calc R
C11 C 0.5889(3) 0.3073(3) 0.1118(2) 0.0392(7) Uani 1 1 d .
C12 C 0.5982(3) 0.2227(3) 0.1729(2) 0.0469(8) Uani 1 1 d .
H12 H 0.5392 0.1644 0.1702 0.056 Uiso 1 1 calc R
C13 C 0.6924(3) 0.2217(3) 0.2381(2) 0.0430(8) Uani 1 1 d .
H13 H 0.6964 0.1631 0.2789 0.052 Uiso 1 1 calc R
C14 C 0.7810(2) 0.3065(2) 0.24384(18) 0.0306(6) Uani 1 1 d .
C15 C 0.7708(3) 0.3921(3) 0.18411(19) 0.0385(7) Uani 1 1 d .
H15 H 0.8285 0.4512 0.1878 0.046 Uiso 1 1 calc R
C16 C 0.6762(3) 0.3928(3) 0.1181(2) 0.0427(7) Uani 1 1 d .
H16 H 0.6717 0.4517 0.0776 0.051 Uiso 1 1 calc R
C17 C 0.4849(3) 0.3073(3) 0.0406(2) 0.0528(9) Uani 1 1 d .
H17A H 0.4747 0.2319 0.0182 0.063 Uiso 1 1 calc R
H17B H 0.5132 0.3532 -0.0092 0.063 Uiso 1 1 calc R
C18 C 0.3554(3) 0.3491(2) 0.07052(19) 0.0340(6) Uani 1 1 d .
C19 C 0.8822(3) 0.3025(3) 0.3177(2) 0.0426(8) Uani 1 1 d .
H19A H 0.8427 0.3241 0.3738 0.051 Uiso 1 1 calc R
H19B H 0.9118 0.2262 0.3242 0.051 Uiso 1 1 calc R
C20 C 0.9965(2) 0.3760(2) 0.30222(18) 0.0300(6) Uani 1 1 d .

loop_
_atom_site_aniso_label
_atom_site_aniso_U_11
_atom_site_aniso_U_22
_atom_site_aniso_U_33
_atom_site_aniso_U_23
_atom_site_aniso_U_13
_atom_site_aniso_U_12
Zn1 0.02135(15) 0.02849(17) 0.02816(17) -0.00103(14) -0.00581(11) 0.00036(13)
O1 0.0349(12) 0.0806(17) 0.0438(13) 0.0051(12) -0.0115(10) 0.0026(12)
O1W 0.0364(13) 0.0826(18) 0.0472(14) -0.0067(14) -0.0004(10) 0.0184(12)
O2 0.0331(11) 0.0554(13) 0.0342(11) -0.0113(10) -0.0027(9) 0.0129(10)
O3 0.0373(12) 0.0515(14) 0.0495(13) -0.0178(11) 0.0005(10) -0.0033(10)
O4 0.0283(10) 0.0427(12) 0.0418(11) -0.0091(9) 0.0032(9) -0.0066(9)
N1 0.0282(12) 0.0281(12) 0.0329(12) -0.0025(9) -0.0076(10) -0.0011(9)
N2 0.0203(11) 0.0380(14) 0.0372(13) -0.0102(11) -0.0087(10) 0.0033(10)
N3 0.0245(11) 0.0293(12) 0.0269(12) -0.0028(10) -0.0069(9) -0.0005(10)
C1 0.0305(15) 0.0303(15) 0.0481(18) -0.0052(13) -0.0120(13) 0.0063(12)
C2 0.0267(14) 0.0371(16) 0.0447(17) -0.0041(13) -0.0166(12) 0.0036(12)
C3 0.0231(13) 0.0303(14) 0.0251(13) -0.0010(11) -0.0028(10) -0.0013(11)
C4 0.0265(14) 0.0362(15) 0.0363(15) -0.0064(12) -0.0105(12) 0.0061(12)
C5 0.0275(14) 0.0405(17) 0.0403(16) -0.0058(13) -0.0167(12) 0.0044(13)
C6 0.0317(15) 0.0391(17) 0.0363(16) -0.0110(13) -0.0075(12) 0.0064(12)
C7 0.0218(13) 0.0428(16) 0.0411(16) -0.0109(13) -0.0074(12) 0.0067(12)
C8 0.0240(13) 0.0316(14) 0.0242(13) -0.0004(11) -0.0055(10) -0.0022(11)
C9 0.0261(14) 0.0333(15) 0.0403(16) -0.0106(13) -0.0018(12) 0.0016(12)
C10 0.0222(13) 0.0355(15) 0.0387(16) -0.0035(12) -0.0056(12) 0.0025(11)
C11 0.0207(14) 0.061(2) 0.0360(16) -0.0162(15) -0.0006(12) 0.0043(14)
C12 0.0309(16) 0.0415(18) 0.068(2) -0.0145(17) -0.0076(15) -0.0080(14)
C13 0.0314(16) 0.0387(17) 0.059(2) 0.0083(15) -0.0044(14) -0.0068(13)
C14 0.0212(13) 0.0364(15) 0.0343(15) 0.0020(12) 0.0005(11) -0.0006(12)
C15 0.0306(15) 0.0416(17) 0.0431(17) 0.0045(14) -0.0051(13) -0.0109(13)
C16 0.0292(15) 0.060(2) 0.0385(17) 0.0080(15) -0.0003(13) 0.0043(15)
C17 0.0282(15) 0.094(3) 0.0366(17) -0.0240(18) -0.0061(13) 0.0068(17)
C18 0.0271(14) 0.0366(16) 0.0381(16) -0.0048(13) -0.0036(12) -0.0044(12)
C19 0.0296(16) 0.055(2) 0.0427(17) 0.0137(15) -0.0068(13) -0.0082(14)
C20 0.0205(13) 0.0358(16) 0.0335(15) 0.0079(12) -0.0071(11) 0.0008(11)

loop_
_atom_type_symbol
_atom_type_description
_atom_type_scat_dispersion_real
_atom_type_scat_dispersion_imag
_atom_type_scat_source
C C 0.0033 0.0016 'International Tables Vol C Tables 4.2.6.8 and 6.1.1.4'
H H 0.0000 0.0000 'International Tables Vol C Tables 4.2.6.8 and 6.1.1.4'
N N 0.0061 0.0033 'International Tables Vol C Tables 4.2.6.8 and 6.1.1.4'
O O 0.0106 0.0060 'International Tables Vol C Tables 4.2.6.8 and 6.1.1.4'
Zn Zn 0.2839 1.4301 'International Tables Vol C Tables 4.2.6.8 and 6.1.1.4'

loop_
_geom_angle_atom_site_label_1
_geom_angle_atom_site_label_2
_geom_angle_atom_site_label_3
_geom_angle
_geom_angle_site_symmetry_1
_geom_angle_site_symmetry_3
O2 Zn1 O4 107.79(10) . 1_455
O2 Zn1 N1 113.61(10) . 4_575
O4 Zn1 N1 111.26(10) 1_455 4_575
O2 Zn1 N3 95.84(10) . .
O4 Zn1 N3 125.63(9) 1_455 .
N1 Zn1 N3 102.02(10) 4_575 .
C18 O2 Zn1 125.44(19) . .
C20 O4 Zn1 117.98(18) . 1_655
C5 N1 C1 116.0(2) . .
C5 N1 Zn1 119.17(18) . 4_676
C1 N1 Zn1 124.25(19) . 4_676
C3 N2 C8 132.1(2) . .
C10 N3 C6 116.1(2) . .
C10 N3 Zn1 123.40(18) . .
C6 N3 Zn1 120.03(18) . .
N1 C1 C2 124.4(3) . .
C1 C2 C3 119.2(2) . .
N2 C3 C2 127.3(2) . .
N2 C3 C4 116.0(2) . .
C2 C3 C4 116.6(2) . .
C5 C4 C3 120.3(3) . .
N1 C5 C4 123.5(2) . .
N3 C6 C7 123.0(3) . .
C6 C7 C8 120.5(3) . .
N2 C8 C7 116.8(2) . .
N2 C8 C9 126.2(2) . .
C7 C8 C9 116.9(2) . .
C10 C9 C8 118.5(3) . .
N3 C10 C9 125.0(3) . .
C12 C11 C16 118.0(3) . .
C12 C11 C17 120.9(3) . .
C16 C11 C17 121.1(3) . .
C11 C12 C13 121.5(3) . .
C12 C13 C14 120.7(3) . .
C15 C14 C13 118.0(3) . .
C15 C14 C19 123.1(2) . .
C13 C14 C19 118.8(3) . .
C14 C15 C16 121.2(3) . .
C11 C16 C15 120.6(3) . .
C11 C17 C18 115.3(2) . .
O1 C18 O2 125.0(3) . .
O1 C18 C17 119.0(3) . .
O2 C18 C17 115.8(2) . .
C20 C19 C14 114.5(2) . .
O3 C20 O4 122.8(3) . .
O3 C20 C19 120.9(3) . .
O4 C20 C19 116.3(3) . .

loop_
_geom_bond_atom_site_label_1
_geom_bond_atom_site_label_2
_geom_bond_distance
_geom_bond_site_symmetry_2
Zn1 O2 1.916(2) .
Zn1 O4 1.926(2) 1_455
Zn1 N1 2.008(2) 4_575
Zn1 N3 2.029(2) .
O1 C18 1.219(3) .
O2 C18 1.255(3) .
O3 C20 1.232(3) .
O4 C20 1.256(3) .
O4 Zn1 1.926(2) 1_655
N1 C5 1.333(3) .
N1 C1 1.336(3) .
N1 Zn1 2.008(2) 4_676
N2 C3 1.370(3) .
N2 C8 1.372(3) .
N3 C10 1.328(3) .
N3 C6 1.340(3) .
C1 C2 1.361(4) .
C2 C3 1.379(4) .
C3 C4 1.388(3) .
C4 C5 1.352(4) .
C6 C7 1.352(4) .
C7 C8 1.383(4) .
C8 C9 1.385(4) .
C9 C10 1.360(4) .
C11 C12 1.364(5) .
C11 C16 1.372(4) .
C11 C17 1.506(4) .
C12 C13 1.371(4) .
C13 C14 1.374(4) .
C14 C15 1.362(4) .
C14 C19 1.513(4) .
C15 C16 1.381(4) .
C17 C18 1.509(4) .
C19 C20 1.499(4) .

loop_
_geom_hbond_atom_site_label_D
_geom_hbond_atom_site_label_H
_geom_hbond_atom_site_label_A
_geom_hbond_distance_DH
_geom_hbond_distance_HA
_geom_hbond_distance_DA
_geom_hbond_angle_DHA
_geom_hbond_site_symmetry_A
O1W H1WA O3 0.839(18) 2.065(19) 2.894(4) 170(4) 3_766
O1W H1WB O3 0.866(18) 1.910(19) 2.767(3) 170(3) .
N2 H2N O1W 0.864(17) 1.988(18) 2.841(4) 169(3) .
